data_1572178
loop_
_publ_author_name
'Delano, 4th, Francis'
'Benner, Florian'
'Jang, Seoyun'
'Greer, Samuel M.'
'Demir, Selvan'

_publ_section_title
;
 Construction of intermolecular &#x3c3;-hole interactions in rare earth
 metallocene complexes using a 2,3,4,5-tetraiodopyrrolyl anion.
;
_journal_issue 33
_journal_name_full 'Chemical science'
_journal_page_first 13389
_journal_page_last 13404
_journal_paper_doi 10.1039/d4sc03786c
_journal_volume 15
_journal_year 2024
_chemical_formula_moiety 'C24 H30 Dy I4 N, C H2 Cl2'
_chemical_formula_sum 'C25 H32 Cl2 Dy I4 N'
_chemical_formula_weight 1087.51
_space_group_crystal_system monoclinic
_space_group_IT_number 14
_space_group_name_Hall '-P 2ybc'
_space_group_name_H-M_alt 'P 1 21/c 1'
_atom_sites_solution_hydrogens geom
_atom_sites_solution_primary dual
_audit_creation_date 2023-07-10
_audit_creation_method
;
Olex2 1.5
(compiled 2023.03.06 svn.rbb2c1857 for OlexSys, GUI svn.r6748)
;
_audit_update_record
;
2024-04-22 deposited with the CCDC.	2024-07-25 downloaded from the CCDC.
;
_cell_angle_alpha 90
_cell_angle_beta 101.719(2)
_cell_angle_gamma 90
_cell_formula_units_Z 4
_cell_length_a 10.3485(2)
_cell_length_b 14.3166(3)
_cell_length_c 21.2970(5)
_cell_measurement_reflns_used 20202
_cell_measurement_temperature 170.0(1)
_cell_measurement_theta_max 31.4360
_cell_measurement_theta_min 2.6620
_cell_volume 3089.49(12)
_computing_cell_refinement 'CrysAlisPro 1.171.42.93a (Rigaku OD, 2023)'
_computing_data_collection 'CrysAlisPro 1.171.42.93a (Rigaku OD, 2023)'
_computing_data_reduction 'CrysAlisPro 1.171.42.93a (Rigaku OD, 2023)'
_computing_molecular_graphics 'Olex2 1.5 (Dolomanov et al., 2009)'
_computing_publication_material 'Olex2 1.5 (Dolomanov et al., 2009)'
_computing_structure_refinement 'SHELXL 2018/3 (Sheldrick, 2015)'
_computing_structure_solution 'SHELXT  (Sheldrick, 2015)'
_diffrn_ambient_environment N~2~
_diffrn_ambient_temperature 170.0(1)
_diffrn_detector 'Hybrid Pixel Array Detector'
_diffrn_detector_area_resol_mean 10.0000
_diffrn_detector_type HyPix
_diffrn_measured_fraction_theta_full 0.999
_diffrn_measured_fraction_theta_max 0.843
_diffrn_measurement_details
;
List of Runs (angles in degrees, time in seconds):

  # Type    Start    End  Width  t~exp~   \w     \q     \k     \f   Frames
#--------------------------------------------------------------------------
  1  \w      4.00  29.00   0.50    1.50    --    6.58 -78.00 129.00   50
  2  \w    -39.00 -12.00   0.50    1.50    --   -7.98 -78.00 129.00   54
  3  \w    -28.00  19.00   0.50    1.50    --   -7.98  78.00-104.00   94
  4  \w      0.00  35.00   0.50    1.50    --    6.58 -99.00 120.00   70
  5  \w      6.00  39.00   0.50    1.50    --    6.58 -99.00-120.00   66
  6  \w    -11.00  15.00   0.50    1.50    --    6.58 -77.00  60.00   52
  7  \w      2.00  38.00   0.50    1.50    --    6.58  57.00 -90.00   72
  8  \w    -31.00   7.00   0.50    1.50    --   -7.98 -57.00  30.00   76
  9  \w    -23.00  15.00   0.50    1.50    --   -7.98  77.00 -60.00   76
 10  \w    -28.00   7.00   0.50    1.50    --   -7.98 -57.00  60.00   70
 11  \w    -15.00  15.00   0.50    1.50    --   -7.98 -77.00 -30.00   60
;
_diffrn_measurement_device 'four-circle diffractometer'
_diffrn_measurement_device_type 'XtaLAB Synergy, Dualflex, HyPix'
_diffrn_measurement_method '\w scans'
_diffrn_orient_matrix_type 'CrysAlisPro convention (1999,Acta A55,543-557)'
_diffrn_orient_matrix_UB_11 -0.0369450000
_diffrn_orient_matrix_UB_12 0.0412267000
_diffrn_orient_matrix_UB_13 -0.0093198000
_diffrn_orient_matrix_UB_21 -0.0040230000
_diffrn_orient_matrix_UB_22 0.0081836000
_diffrn_orient_matrix_UB_23 0.0324038000
_diffrn_orient_matrix_UB_31 0.0592897000
_diffrn_orient_matrix_UB_32 0.0262405000
_diffrn_orient_matrix_UB_33 0.0045380000
_diffrn_radiation_monochromator mirror
_diffrn_radiation_probe x-ray
_diffrn_radiation_type 'Mo K\a'
_diffrn_radiation_wavelength 0.71073
_diffrn_reflns_av_R_equivalents 0.0516
_diffrn_reflns_av_unetI/netI 0.0431
_diffrn_reflns_Laue_measured_fraction_full 0.999
_diffrn_reflns_Laue_measured_fraction_max 0.843
_diffrn_reflns_limit_h_max 13
_diffrn_reflns_limit_h_min -14
_diffrn_reflns_limit_k_max 21
_diffrn_reflns_limit_k_min -19
_diffrn_reflns_limit_l_max 28
_diffrn_reflns_limit_l_min -31
_diffrn_reflns_number 38295
_diffrn_reflns_point_group_measured_fraction_full 0.999
_diffrn_reflns_point_group_measured_fraction_max 0.843
_diffrn_reflns_theta_full 25.242
_diffrn_reflns_theta_max 31.679
_diffrn_reflns_theta_min 2.463
_diffrn_source 'micro-focus sealed X-ray tube'
_diffrn_source_type 'PhotonJet (Mo) X-ray Source'
_exptl_absorpt_coefficient_mu 6.603
_exptl_absorpt_correction_T_max 1.000
_exptl_absorpt_correction_T_min 0.226
_exptl_absorpt_correction_type gaussian
_exptl_absorpt_process_details
;
CrysAlisPro 1.171.42.93a (Rigaku Oxford Diffraction, 2023)
Numerical absorption correction based on gaussian integration over
a multifaceted crystal model
Empirical absorption correction using spherical harmonics,
implemented in SCALE3 ABSPACK scaling algorithm.
;
_exptl_crystal_colour green
_exptl_crystal_colour_primary green
_exptl_crystal_density_diffrn 2.338
_exptl_crystal_description plate
_exptl_crystal_F_000 2004
_exptl_crystal_size_max 0.353
_exptl_crystal_size_mid 0.275
_exptl_crystal_size_min 0.111
_refine_diff_density_max 1.104
_refine_diff_density_min -1.118
_refine_diff_density_rms 0.167
_refine_ls_extinction_method none
_refine_ls_goodness_of_fit_ref 1.050
_refine_ls_hydrogen_treatment constr
_refine_ls_matrix_type full
_refine_ls_number_parameters 317
_refine_ls_number_reflns 8797
_refine_ls_number_restraints 6
_refine_ls_restrained_S_all 1.050
_refine_ls_R_factor_all 0.0421
_refine_ls_R_factor_gt 0.0306
_refine_ls_shift/su_max 0.002
_refine_ls_shift/su_mean 0.000
_refine_ls_structure_factor_coef Fsqd
_refine_ls_weighting_details 'w=1/[\s^2^(Fo^2^)+(0.0319P)^2^] where P=(Fo^2^+2Fc^2^)/3'
_refine_ls_weighting_scheme calc
_refine_ls_wR_factor_gt 0.0677
_refine_ls_wR_factor_ref 0.0723
_reflns_Friedel_coverage 0.000
_reflns_number_gt 7171
_reflns_number_total 8797
_reflns_threshold_expression 'I > 2\s(I)'
_cod_data_source_file d4sc03786c2.cif
_cod_data_source_block Cpstar2DyTIP170K
_cod_depositor_comments 'Adding full bibliography for 1572175--1572199.cif.'
_cod_original_cell_volume 3089.48(12)
_cod_database_code 1572178
_shelx_shelxl_version_number 2018/3
_chemical_oxdiff_formula C25H32Cl2DyI4N
_shelx_space_group_comment
;
The symmetry employed for this shelxl refinement is uniquely defined
by the following loop, which should always be used as a source of
symmetry information in preference to the above space-group names.
They are only intended as comments.
;
_shelx_estimated_absorpt_t_max 0.528
_shelx_estimated_absorpt_t_min 0.204
_olex2_refinement_description
;
1. Fixed Uiso
 At 1.2 times of:
  All C(H,H,H,H) groups
 At 1.5 times of:
  All C(H,H,H) groups
2. Uiso/Uaniso restraints and constraints
Cl1B \\sim Cl1A: within 2A with sigma of 0.04 and sigma for terminal atoms of
0.08 within 2A
3. Others
 Fixed Sof: Cl1A(0.5) H(0.5) HA(0.5) HB(0.5) HC(0.5) Cl1B(0.5)
4.a Secondary CH2 refined with riding coordinates:
 C26(H,HA), C26(HB,HC)
4.b Idealised Me refined as rotating group:
 C21(H21A,H21B,H21C), C25(H25A,H25B,H25C), C15(H15A,H15B,H15C), C12(H12A,H12B,
 H12C), C11(H11A,H11B,H11C), C14(H14A,H14B,H14C), C22(H22A,H22B,H22C), C23(H23A,
 H23B,H23C), C13(H13A,H13B,H13C), C24(H24A,H24B,H24C)
;
_olex2_submission_special_instructions 'No special instructions were received'
_oxdiff_exptl_absorpt_empirical_details
;
Empirical correction (ABSPACK) includes:
- Absorption correction using spherical harmonics
- Frame scaling
- Detector area scaling
;
_oxdiff_exptl_absorpt_empirical_full_max 2.663
_oxdiff_exptl_absorpt_empirical_full_min 0.660

loop_
_space_group_symop_operation_xyz
'x, y, z'
'-x, y+1/2, -z+1/2'
'-x, -y, -z'
'x, -y-1/2, z-1/2'

loop_
_atom_site_label
_atom_site_type_symbol
_atom_site_fract_x
_atom_site_fract_y
_atom_site_fract_z
_atom_site_U_iso_or_equiv
_atom_site_adp_type
_atom_site_occupancy
_atom_site_site_symmetry_order
_atom_site_calc_flag
_atom_site_refinement_flags_posn
_atom_site_refinement_flags_adp
_atom_site_refinement_flags_occupancy
_atom_site_disorder_assembly
_atom_site_disorder_group
Dy1 Dy 0.80470(2) 0.71434(2) 0.33942(2) 0.01847(5) Uani 1 1 d . . . . .
I1 I 0.52514(2) 0.61442(2) 0.28190(2) 0.02635(6) Uani 1 1 d . . . . .
I4 I 0.82055(2) 0.93969(2) 0.20076(2) 0.03037(7) Uani 1 1 d . . . . .
I3 I 0.48319(3) 0.93611(2) 0.08155(2) 0.03080(7) Uani 1 1 d . . . . .
I2 I 0.29201(3) 0.72004(2) 0.13074(2) 0.04127(8) Uani 1 1 d . . . . .
Cl2 Cl 0.60952(13) 0.62830(9) 0.07964(6) 0.0519(3) Uani 1 1 d . . . . .
Cl1A Cl 0.6882(10) 0.4465(6) 0.0382(5) 0.109(3) Uani 0.5 1 d . U P A 1
N1 N 0.6776(3) 0.77349(19) 0.24179(14) 0.0215(6) Uani 1 1 d . . . . .
C5 C 0.6683(3) 0.8449(2) 0.19808(17) 0.0213(7) Uani 1 1 d . . . . .
C2 C 0.5603(3) 0.7275(2) 0.22568(17) 0.0216(7) Uani 1 1 d . . . . .
C10 C 0.9575(3) 0.6479(2) 0.26365(18) 0.0243(7) Uani 1 1 d . . . . .
C6 C 0.8877(4) 0.5701(2) 0.27990(19) 0.0254(7) Uani 1 1 d . . . . .
C8 C 1.0288(4) 0.6197(3) 0.37098(19) 0.0296(8) Uani 1 1 d . . . . .
C21 C 0.5190(4) 0.7388(3) 0.4238(2) 0.0367(9) Uani 1 1 d . . . . .
H21A H 0.455511 0.759256 0.385655 0.055 Uiso 1 1 calc R U . . .
H21B H 0.493372 0.763982 0.462275 0.055 Uiso 1 1 calc R U . . .
H21C H 0.519918 0.670407 0.425778 0.055 Uiso 1 1 calc R U . . .
C20 C 0.6836(4) 0.8539(2) 0.38599(18) 0.0266(8) Uani 1 1 d . . . . .
C19 C 0.8206(4) 0.8710(2) 0.40432(19) 0.0279(8) Uani 1 1 d . . . . .
C4 C 0.5478(3) 0.8436(2) 0.15624(17) 0.0221(7) Uani 1 1 d . . . . .
C9 C 1.0441(3) 0.6792(2) 0.3201(2) 0.0285(8) Uani 1 1 d . . . . .
C3 C 0.4768(3) 0.7671(2) 0.17385(18) 0.0241(7) Uani 1 1 d . . . . .
C16 C 0.6549(4) 0.7738(2) 0.42020(18) 0.0233(7) Uani 1 1 d . . . . .
C25 C 0.5844(5) 0.9148(3) 0.3432(2) 0.0424(11) Uani 1 1 d . . . . .
H25A H 0.627868 0.948736 0.313331 0.064 Uiso 1 1 calc R U . . .
H25B H 0.547052 0.959593 0.369502 0.064 Uiso 1 1 calc R U . . .
H25C H 0.513571 0.875850 0.319041 0.064 Uiso 1 1 calc R U . . .
C15 C 0.9519(5) 0.6828(3) 0.1967(2) 0.0415(10) Uani 1 1 d . . . . .
H15A H 0.859638 0.687785 0.174202 0.062 Uiso 1 1 calc R U . . .
H15B H 0.998645 0.639117 0.173706 0.062 Uiso 1 1 calc R U . . .
H15C H 0.993866 0.744412 0.198357 0.062 Uiso 1 1 calc R U . . .
C12 C 0.8880(5) 0.4725(3) 0.3831(3) 0.0483(12) Uani 1 1 d . . . . .
H12A H 0.888578 0.491930 0.427284 0.072 Uiso 1 1 calc R U . . .
H12B H 0.949364 0.420296 0.383372 0.072 Uiso 1 1 calc R U . . .
H12C H 0.798783 0.452798 0.362482 0.072 Uiso 1 1 calc R U . . .
C11 C 0.8003(4) 0.5078(3) 0.2320(2) 0.0428(11) Uani 1 1 d . . . . .
H11A H 0.755152 0.462850 0.254755 0.064 Uiso 1 1 calc R U . . .
H11B H 0.854273 0.474150 0.206531 0.064 Uiso 1 1 calc R U . . .
H11C H 0.734706 0.546014 0.203477 0.064 Uiso 1 1 calc R U . . .
C14 C 1.1458(4) 0.7552(3) 0.3224(3) 0.0502(13) Uani 1 1 d . . . . .
H14A H 1.108118 0.806675 0.294213 0.075 Uiso 1 1 calc R U . . .
H14B H 1.223096 0.730133 0.308101 0.075 Uiso 1 1 calc R U . . .
H14C H 1.172452 0.778302 0.366486 0.075 Uiso 1 1 calc R U . . .
C17 C 0.7743(4) 0.7408(3) 0.45926(18) 0.0250(7) Uani 1 1 d . . . . .
C18 C 0.8765(4) 0.8023(3) 0.45019(18) 0.0254(7) Uani 1 1 d . . . . .
C22 C 0.7856(4) 0.6632(3) 0.5071(2) 0.0374(9) Uani 1 1 d . . . . .
H22A H 0.731794 0.610200 0.487977 0.056 Uiso 1 1 calc R U . . .
H22B H 0.754414 0.684924 0.545050 0.056 Uiso 1 1 calc R U . . .
H22C H 0.878063 0.643767 0.519569 0.056 Uiso 1 1 calc R U . . .
C7 C 0.9298(4) 0.5529(2) 0.3466(2) 0.0288(8) Uani 1 1 d . . . . .
C23 C 1.0119(4) 0.8077(3) 0.4927(2) 0.0410(10) Uani 1 1 d . . . . .
H23A H 1.033039 0.747945 0.514869 0.061 Uiso 1 1 calc R U . . .
H23B H 1.013385 0.857535 0.524409 0.061 Uiso 1 1 calc R U . . .
H23C H 1.077360 0.821157 0.466520 0.061 Uiso 1 1 calc R U . . .
C13 C 1.1201(5) 0.6129(4) 0.4352(2) 0.0553(14) Uani 1 1 d . . . . .
H13A H 1.171704 0.670587 0.443748 0.083 Uiso 1 1 calc R U . . .
H13B H 1.179881 0.559805 0.435312 0.083 Uiso 1 1 calc R U . . .
H13C H 1.068388 0.603919 0.468504 0.083 Uiso 1 1 calc R U . . .
C24 C 0.8966(5) 0.9557(3) 0.3875(2) 0.0449(11) Uani 1 1 d . . . . .
H24A H 0.974343 0.934593 0.371778 0.067 Uiso 1 1 calc R U . . .
H24B H 0.924732 0.994333 0.425844 0.067 Uiso 1 1 calc R U . . .
H24C H 0.839529 0.992472 0.354176 0.067 Uiso 1 1 calc R U . . .
C26 C 0.7001(10) 0.5594(4) 0.0382(4) 0.100(3) Uani 1 1 d . . . . .
H H 0.678418 0.579726 -0.007120 0.120 Uiso 0.5 1 calc R U P A 1
HA H 0.794188 0.574776 0.054512 0.120 Uiso 0.5 1 calc R U P A 1
HB H 0.664097 0.566725 -0.008255 0.120 Uiso 0.5 1 calc R U P A -1
HC H 0.792163 0.582471 0.046790 0.120 Uiso 0.5 1 calc R U P A -1
Cl1B Cl 0.7020(8) 0.4424(5) 0.0568(3) 0.0543(14) Uani 0.5 1 d . U P A -1

loop_
_atom_site_aniso_label
_atom_site_aniso_U_11
_atom_site_aniso_U_22
_atom_site_aniso_U_33
_atom_site_aniso_U_23
_atom_site_aniso_U_13
_atom_site_aniso_U_12
Dy1 0.01801(9) 0.01809(8) 0.01806(8) -0.00044(6) 0.00075(6) 0.00247(5)
I1 0.02715(13) 0.02349(12) 0.02787(13) 0.00135(9) 0.00428(9) -0.00715(8)
I4 0.02665(13) 0.02813(13) 0.03584(15) 0.00448(10) 0.00522(10) -0.00739(9)
I3 0.03468(14) 0.03246(13) 0.02415(13) 0.00713(10) 0.00336(10) 0.01054(9)
I2 0.02255(13) 0.03930(15) 0.05397(19) 0.00085(12) -0.01105(12) -0.00473(10)
Cl2 0.0595(8) 0.0546(7) 0.0413(7) 0.0043(5) 0.0099(6) 0.0189(5)
Cl1A 0.073(3) 0.046(3) 0.197(9) -0.020(5) 0.004(5) 0.002(2)
N1 0.0214(15) 0.0223(14) 0.0195(15) 0.0021(11) 0.0011(11) -0.0023(11)
C5 0.0186(16) 0.0219(16) 0.0240(18) 0.0006(13) 0.0059(13) -0.0007(12)
C2 0.0216(17) 0.0203(16) 0.0232(18) -0.0028(13) 0.0054(14) -0.0019(12)
C10 0.0215(18) 0.0241(17) 0.0281(19) 0.0020(14) 0.0064(14) 0.0083(13)
C6 0.0242(18) 0.0214(17) 0.030(2) -0.0039(14) 0.0032(15) 0.0024(13)
C8 0.0231(18) 0.036(2) 0.027(2) -0.0047(16) -0.0011(15) 0.0147(15)
C21 0.022(2) 0.049(2) 0.040(2) -0.013(2) 0.0086(17) -0.0032(16)
C20 0.034(2) 0.0239(17) 0.0205(18) -0.0040(14) 0.0024(15) 0.0089(14)
C19 0.037(2) 0.0213(17) 0.0263(19) -0.0032(15) 0.0079(16) -0.0002(14)
C4 0.0195(16) 0.0238(17) 0.0227(18) 0.0031(14) 0.0034(13) 0.0034(12)
C9 0.0180(17) 0.0252(18) 0.042(2) -0.0049(16) 0.0046(15) 0.0014(13)
C3 0.0189(17) 0.0274(17) 0.0244(18) -0.0015(15) 0.0005(14) -0.0003(13)
C16 0.0250(18) 0.0232(17) 0.0226(18) -0.0021(14) 0.0067(14) 0.0044(13)
C25 0.052(3) 0.040(2) 0.034(2) 0.0045(19) 0.005(2) 0.026(2)
C15 0.053(3) 0.042(2) 0.032(2) 0.0082(19) 0.017(2) 0.015(2)
C12 0.060(3) 0.034(2) 0.059(3) 0.018(2) 0.028(3) 0.015(2)
C11 0.032(2) 0.042(2) 0.053(3) -0.022(2) 0.006(2) -0.0012(17)
C14 0.029(2) 0.044(3) 0.079(4) -0.014(3) 0.015(2) -0.0100(19)
C17 0.0263(18) 0.0267(18) 0.0226(18) -0.0011(14) 0.0067(14) 0.0034(14)
C18 0.0232(18) 0.0307(18) 0.0217(18) -0.0061(15) 0.0027(14) -0.0014(13)
C22 0.049(3) 0.034(2) 0.030(2) 0.0118(17) 0.0088(19) 0.0073(18)
C7 0.029(2) 0.0215(17) 0.038(2) 0.0057(15) 0.0130(17) 0.0097(14)
C23 0.029(2) 0.052(3) 0.038(2) -0.015(2) -0.0029(18) -0.0001(18)
C13 0.051(3) 0.065(3) 0.041(3) -0.012(2) -0.011(2) 0.035(2)
C24 0.066(3) 0.027(2) 0.044(3) -0.0067(19) 0.018(2) -0.012(2)
C26 0.186(9) 0.050(3) 0.098(6) 0.015(3) 0.110(6) 0.021(4)
Cl1B 0.072(3) 0.046(2) 0.0492(17) 0.0138(15) 0.0238(19) 0.0202(19)

loop_
_atom_type_symbol
_atom_type_description
_atom_type_scat_dispersion_real
_atom_type_scat_dispersion_imag
_atom_type_scat_source
C C 0.0033 0.0016 'International Tables Vol C Tables 4.2.6.8 and 6.1.1.4'
H H 0.0000 0.0000 'International Tables Vol C Tables 4.2.6.8 and 6.1.1.4'
Cl Cl 0.1484 0.1585 'International Tables Vol C Tables 4.2.6.8 and 6.1.1.4'
Dy Dy -0.1892 4.4098 'International Tables Vol C Tables 4.2.6.8 and 6.1.1.4'
I I -0.4742 1.8119 'International Tables Vol C Tables 4.2.6.8 and 6.1.1.4'
N N 0.0061 0.0033 'International Tables Vol C Tables 4.2.6.8 and 6.1.1.4'

loop_
_exptl_crystal_face_index_h
_exptl_crystal_face_index_k
_exptl_crystal_face_index_l
_exptl_crystal_face_perp_dist
1 -1 0 0.1241
1 1 0 0.1231
-1 1 0 0.1293
-1 -1 0 0.1498
0 0 1 0.0585
0 0 -1 0.0528
1 1 -2 0.0993
-1 -1 2 0.1399
-1 -1 -1 0.1333
0 1 -2 0.0924
-2 -1 -1 0.1448
0 1 2 0.0988
1 0 2 0.1081
1 0 -2 0.1036
6 7 22 0.0941

loop_
_geom_angle_atom_site_label_1
_geom_angle_atom_site_label_2
_geom_angle_atom_site_label_3
_geom_angle
_geom_angle_site_symmetry_1
_geom_angle_site_symmetry_3
_geom_angle_publ_flag
N1 Dy1 I1 62.20(7) . . ?
N1 Dy1 C10 83.57(10) . . ?
N1 Dy1 C6 91.99(11) . . ?
N1 Dy1 C8 134.68(11) . . ?
N1 Dy1 C20 80.77(11) . . ?
N1 Dy1 C19 96.93(11) . . ?
N1 Dy1 C9 107.52(12) . . ?
N1 Dy1 C16 99.14(11) . . ?
N1 Dy1 C17 129.45(10) . . ?
N1 Dy1 C18 127.99(11) . . ?
N1 Dy1 C7 122.71(12) . . ?
C10 Dy1 I1 102.04(8) . . ?
C10 Dy1 C6 30.75(11) . . ?
C10 Dy1 C20 151.81(11) . . ?
C10 Dy1 C16 176.93(11) . . ?
C10 Dy1 C17 146.63(11) . . ?
C6 Dy1 I1 80.02(8) . . ?
C6 Dy1 C16 147.11(11) . . ?
C6 Dy1 C17 132.94(11) . . ?
C8 Dy1 I1 122.59(9) . . ?
C8 Dy1 C10 51.15(12) . . ?
C8 Dy1 C6 51.14(12) . . ?
C8 Dy1 C20 138.11(12) . . ?
C8 Dy1 C16 126.17(12) . . ?
C8 Dy1 C17 95.59(12) . . ?
C20 Dy1 I1 91.17(9) . . ?
C20 Dy1 C6 170.55(12) . . ?
C20 Dy1 C16 30.91(11) . . ?
C20 Dy1 C17 51.53(11) . . ?
C19 Dy1 I1 122.22(9) . . ?
C19 Dy1 C10 130.21(12) . . ?
C19 Dy1 C6 157.66(12) . . ?
C19 Dy1 C8 110.19(12) . . ?
C19 Dy1 C20 31.07(12) . . ?
C19 Dy1 C9 106.52(12) . . ?
C19 Dy1 C16 51.09(11) . . ?
C19 Dy1 C17 51.67(11) . . ?
C19 Dy1 C18 31.37(11) . . ?
C19 Dy1 C7 137.82(13) . . ?
C9 Dy1 I1 130.66(8) . . ?
C9 Dy1 C10 31.07(12) . . ?
C9 Dy1 C6 51.16(11) . . ?
C9 Dy1 C8 30.96(12) . . ?
C9 Dy1 C20 136.91(12) . . ?
C9 Dy1 C16 147.61(12) . . ?
C9 Dy1 C17 118.30(12) . . ?
C9 Dy1 C18 97.31(12) . . ?
C16 Dy1 I1 78.12(8) . . ?
C17 Dy1 I1 98.92(8) . . ?
C17 Dy1 C16 30.91(11) . . ?
C18 Dy1 I1 128.00(8) . . ?
C18 Dy1 C10 128.24(11) . . ?
C18 Dy1 C6 137.45(12) . . ?
C18 Dy1 C8 86.81(12) . . ?
C18 Dy1 C20 51.45(11) . . ?
C18 Dy1 C16 50.93(11) . . ?
C18 Dy1 C17 31.03(11) . . ?
C7 Dy1 I1 91.44(9) . . ?
C7 Dy1 C10 51.36(11) . . ?
C7 Dy1 C6 31.14(12) . . ?
C7 Dy1 C8 31.16(12) . . ?
C7 Dy1 C20 154.23(12) . . ?
C7 Dy1 C9 51.52(11) . . ?
C7 Dy1 C16 125.62(11) . . ?
C7 Dy1 C17 102.77(12) . . ?
C7 Dy1 C18 108.64(12) . . ?
C2 I1 Dy1 68.17(10) . . ?
C5 N1 Dy1 143.9(2) . . ?
C2 N1 Dy1 110.7(2) . . ?
C2 N1 C5 104.7(3) . . ?
N1 C5 I4 121.4(2) . . ?
N1 C5 C4 110.9(3) . . ?
C4 C5 I4 127.6(3) . . ?
N1 C2 I1 118.7(2) . . ?
N1 C2 C3 112.6(3) . . ?
C3 C2 I1 128.6(3) . . ?
C6 C10 Dy1 74.7(2) . . ?
C6 C10 C9 108.0(3) . . ?
C6 C10 C15 125.1(4) . . ?
C9 C10 Dy1 73.9(2) . . ?
C9 C10 C15 126.5(4) . . ?
C15 C10 Dy1 123.0(2) . . ?
C10 C6 Dy1 74.59(19) . . ?
C10 C6 C11 124.6(4) . . ?
C10 C6 C7 108.4(3) . . ?
C11 C6 Dy1 125.0(3) . . ?
C7 C6 Dy1 73.8(2) . . ?
C7 C6 C11 126.4(4) . . ?
C9 C8 Dy1 74.1(2) . . ?
C9 C8 C7 108.1(3) . . ?
C9 C8 C13 126.2(4) . . ?
C7 C8 Dy1 73.9(2) . . ?
C7 C8 C13 124.3(4) . . ?
C13 C8 Dy1 128.4(3) . . ?
H21A C21 H21B 109.5 . . ?
H21A C21 H21C 109.5 . . ?
H21B C21 H21C 109.5 . . ?
C16 C21 H21A 109.5 . . ?
C16 C21 H21B 109.5 . . ?
C16 C21 H21C 109.5 . . ?
C19 C20 Dy1 73.2(2) . . ?
C19 C20 C16 107.5(3) . . ?
C19 C20 C25 126.1(4) . . ?
C16 C20 Dy1 75.43(19) . . ?
C16 C20 C25 126.1(4) . . ?
C25 C20 Dy1 121.7(3) . . ?
C20 C19 Dy1 75.8(2) . . ?
C20 C19 C18 108.3(3) . . ?
C20 C19 C24 127.5(4) . . ?
C18 C19 Dy1 75.2(2) . . ?
C18 C19 C24 123.6(4) . . ?
C24 C19 Dy1 122.4(3) . . ?
C5 C4 I3 126.5(3) . . ?
C5 C4 C3 106.9(3) . . ?
C3 C4 I3 126.6(3) . . ?
C10 C9 Dy1 75.0(2) . . ?
C10 C9 C14 125.0(4) . . ?
C8 C9 Dy1 74.9(2) . . ?
C8 C9 C10 108.0(3) . . ?
C8 C9 C14 126.6(4) . . ?
C14 C9 Dy1 121.9(3) . . ?
C2 C3 I2 126.6(3) . . ?
C2 C3 C4 104.9(3) . . ?
C4 C3 I2 128.4(3) . . ?
C21 C16 Dy1 126.4(2) . . ?
C20 C16 Dy1 73.7(2) . . ?
C20 C16 C21 126.0(3) . . ?
C20 C16 C17 108.7(3) . . ?
C17 C16 Dy1 73.91(19) . . ?
C17 C16 C21 124.5(3) . . ?
C20 C25 H25A 109.5 . . ?
C20 C25 H25B 109.5 . . ?
C20 C25 H25C 109.5 . . ?
H25A C25 H25B 109.5 . . ?
H25A C25 H25C 109.5 . . ?
H25B C25 H25C 109.5 . . ?
C10 C15 H15A 109.5 . . ?
C10 C15 H15B 109.5 . . ?
C10 C15 H15C 109.5 . . ?
H15A C15 H15B 109.5 . . ?
H15A C15 H15C 109.5 . . ?
H15B C15 H15C 109.5 . . ?
H12A C12 H12B 109.5 . . ?
H12A C12 H12C 109.5 . . ?
H12B C12 H12C 109.5 . . ?
C7 C12 H12A 109.5 . . ?
C7 C12 H12B 109.5 . . ?
C7 C12 H12C 109.5 . . ?
C6 C11 H11A 109.5 . . ?
C6 C11 H11B 109.5 . . ?
C6 C11 H11C 109.5 . . ?
H11A C11 H11B 109.5 . . ?
H11A C11 H11C 109.5 . . ?
H11B C11 H11C 109.5 . . ?
C9 C14 H14A 109.5 . . ?
C9 C14 H14B 109.5 . . ?
C9 C14 H14C 109.5 . . ?
H14A C14 H14B 109.5 . . ?
H14A C14 H14C 109.5 . . ?
H14B C14 H14C 109.5 . . ?
C16 C17 Dy1 75.2(2) . . ?
C16 C17 C22 125.7(3) . . ?
C18 C17 Dy1 73.8(2) . . ?
C18 C17 C16 107.3(3) . . ?
C18 C17 C22 126.6(4) . . ?
C22 C17 Dy1 122.6(2) . . ?
C19 C18 Dy1 73.5(2) . . ?
C19 C18 C23 125.1(4) . . ?
C17 C18 Dy1 75.2(2) . . ?
C17 C18 C19 108.2(3) . . ?
C17 C18 C23 125.3(4) . . ?
C23 C18 Dy1 128.2(3) . . ?
C17 C22 H22A 109.5 . . ?
C17 C22 H22B 109.5 . . ?
C17 C22 H22C 109.5 . . ?
H22A C22 H22B 109.5 . . ?
H22A C22 H22C 109.5 . . ?
H22B C22 H22C 109.5 . . ?
C6 C7 Dy1 75.07(19) . . ?
C6 C7 C12 126.1(4) . . ?
C8 C7 Dy1 74.9(2) . . ?
C8 C7 C6 107.4(3) . . ?
C8 C7 C12 126.2(4) . . ?
C12 C7 Dy1 120.8(3) . . ?
C18 C23 H23A 109.5 . . ?
C18 C23 H23B 109.5 . . ?
C18 C23 H23C 109.5 . . ?
H23A C23 H23B 109.5 . . ?
H23A C23 H23C 109.5 . . ?
H23B C23 H23C 109.5 . . ?
C8 C13 H13A 109.5 . . ?
C8 C13 H13B 109.5 . . ?
C8 C13 H13C 109.5 . . ?
H13A C13 H13B 109.5 . . ?
H13A C13 H13C 109.5 . . ?
H13B C13 H13C 109.5 . . ?
C19 C24 H24A 109.5 . . ?
C19 C24 H24B 109.5 . . ?
C19 C24 H24C 109.5 . . ?
H24A C24 H24B 109.5 . . ?
H24A C24 H24C 109.5 . . ?
H24B C24 H24C 109.5 . . ?
Cl2 C26 H 107.0 . . ?
Cl2 C26 HA 107.0 . . ?
Cl2 C26 HB 108.5 . . ?
Cl2 C26 HC 108.5 . . ?
Cl1A C26 Cl2 121.5(5) . . ?
Cl1A C26 H 107.0 . . ?
Cl1A C26 HA 107.0 . . ?
Cl1A C26 HB 95.4 . . ?
Cl1A C26 HC 113.8 . . ?
Cl1A C26 Cl1B 13.2(5) . . ?
H C26 HA 106.7 . . ?
H C26 HB 13.7 . . ?
H C26 HC 95.7 . . ?
HA C26 HB 118.0 . . ?
HA C26 HC 11.3 . . ?
HB C26 HC 107.5 . . ?
Cl1B C26 Cl2 115.0(4) . . ?
Cl1B C26 H 120.0 . . ?
Cl1B C26 HA 99.9 . . ?
Cl1B C26 HB 108.5 . . ?
Cl1B C26 HC 108.5 . . ?

loop_
_geom_bond_atom_site_label_1
_geom_bond_atom_site_label_2
_geom_bond_distance
_geom_bond_site_symmetry_2
_geom_bond_publ_flag
Dy1 I1 3.2368(3) . ?
Dy1 N1 2.379(3) . ?
Dy1 C10 2.655(3) . ?
Dy1 C6 2.655(3) . ?
Dy1 C8 2.652(3) . ?
Dy1 C20 2.655(3) . ?
Dy1 C19 2.622(4) . ?
Dy1 C9 2.641(3) . ?
Dy1 C16 2.678(3) . ?
Dy1 C17 2.662(4) . ?
Dy1 C18 2.644(4) . ?
Dy1 C7 2.639(3) . ?
I1 C2 2.089(3) . ?
I4 C5 2.071(3) . ?
I3 C4 2.074(3) . ?
I2 C3 2.059(4) . ?
Cl2 C26 1.722(6) . ?
Cl1A C26 1.621(10) . ?
N1 C5 1.373(4) . ?
N1 C2 1.363(4) . ?
C5 C4 1.378(5) . ?
C2 C3 1.378(5) . ?
C10 C6 1.408(5) . ?
C10 C9 1.418(5) . ?
C10 C15 1.502(5) . ?
C6 C11 1.511(5) . ?
C6 C7 1.421(6) . ?
C8 C9 1.413(6) . ?
C8 C7 1.421(6) . ?
C8 C13 1.499(6) . ?
C21 H21A 0.9800 . ?
C21 H21B 0.9800 . ?
C21 H21C 0.9800 . ?
C21 C16 1.510(5) . ?
C20 C19 1.414(6) . ?
C20 C16 1.421(5) . ?
C20 C25 1.505(5) . ?
C19 C18 1.424(5) . ?
C19 C24 1.526(5) . ?
C4 C3 1.411(5) . ?
C9 C14 1.508(5) . ?
C16 C17 1.423(5) . ?
C25 H25A 0.9800 . ?
C25 H25B 0.9800 . ?
C25 H25C 0.9800 . ?
C15 H15A 0.9800 . ?
C15 H15B 0.9800 . ?
C15 H15C 0.9800 . ?
C12 H12A 0.9800 . ?
C12 H12B 0.9800 . ?
C12 H12C 0.9800 . ?
C12 C7 1.500(5) . ?
C11 H11A 0.9800 . ?
C11 H11B 0.9800 . ?
C11 H11C 0.9800 . ?
C14 H14A 0.9800 . ?
C14 H14B 0.9800 . ?
C14 H14C 0.9800 . ?
C17 C18 1.419(5) . ?
C17 C22 1.495(5) . ?
C18 C23 1.508(5) . ?
C22 H22A 0.9800 . ?
C22 H22B 0.9800 . ?
C22 H22C 0.9800 . ?
C23 H23A 0.9800 . ?
C23 H23B 0.9800 . ?
C23 H23C 0.9800 . ?
C13 H13A 0.9800 . ?
C13 H13B 0.9800 . ?
C13 H13C 0.9800 . ?
C24 H24A 0.9800 . ?
C24 H24B 0.9800 . ?
C24 H24C 0.9800 . ?
C26 H 0.9900 . ?
C26 HA 0.9900 . ?
C26 HB 0.9900 . ?
C26 HC 0.9900 . ?
C26 Cl1B 1.719(9) . ?

loop_
_geom_torsion_atom_site_label_1
_geom_torsion_atom_site_label_2
_geom_torsion_atom_site_label_3
_geom_torsion_atom_site_label_4
_geom_torsion
_geom_torsion_site_symmetry_1
_geom_torsion_site_symmetry_2
_geom_torsion_site_symmetry_3
_geom_torsion_site_symmetry_4
_geom_torsion_publ_flag
Dy1 N1 C5 I4 10.8(5) . . . . ?
Dy1 N1 C5 C4 -168.0(3) . . . . ?
Dy1 N1 C2 I1 -4.9(3) . . . . ?
Dy1 N1 C2 C3 172.4(2) . . . . ?
Dy1 C10 C6 C11 122.2(4) . . . . ?
Dy1 C10 C6 C7 -66.6(2) . . . . ?
Dy1 C10 C9 C8 68.3(2) . . . . ?
Dy1 C10 C9 C14 -118.7(4) . . . . ?
Dy1 C6 C7 C8 -68.5(2) . . . . ?
Dy1 C6 C7 C12 117.5(4) . . . . ?
Dy1 C8 C9 C10 -68.3(2) . . . . ?
Dy1 C8 C9 C14 118.8(4) . . . . ?
Dy1 C8 C7 C6 68.6(2) . . . . ?
Dy1 C8 C7 C12 -117.4(4) . . . . ?
Dy1 C20 C19 C18 -68.8(2) . . . . ?
Dy1 C20 C19 C24 120.1(4) . . . . ?
Dy1 C20 C16 C21 -123.5(4) . . . . ?
Dy1 C20 C16 C17 66.2(2) . . . . ?
Dy1 C19 C18 C17 -67.8(2) . . . . ?
Dy1 C19 C18 C23 125.5(4) . . . . ?
Dy1 C16 C17 C18 67.4(2) . . . . ?
Dy1 C16 C17 C22 -119.8(4) . . . . ?
Dy1 C17 C18 C19 66.6(2) . . . . ?
Dy1 C17 C18 C23 -126.6(4) . . . . ?
I1 C2 C3 I2 -4.9(5) . . . . ?
I1 C2 C3 C4 177.1(2) . . . . ?
I4 C5 C4 I3 1.0(5) . . . . ?
I4 C5 C4 C3 -179.1(2) . . . . ?
I3 C4 C3 I2 2.1(5) . . . . ?
I3 C4 C3 C2 -180.0(2) . . . . ?
N1 C5 C4 I3 179.8(2) . . . . ?
N1 C5 C4 C3 -0.3(4) . . . . ?
N1 C2 C3 I2 178.1(2) . . . . ?
N1 C2 C3 C4 0.2(4) . . . . ?
C5 N1 C2 I1 -177.7(2) . . . . ?
C5 N1 C2 C3 -0.4(4) . . . . ?
C5 C4 C3 I2 -177.8(3) . . . . ?
C5 C4 C3 C2 0.1(4) . . . . ?
C2 N1 C5 I4 179.2(2) . . . . ?
C2 N1 C5 C4 0.4(4) . . . . ?
C10 C6 C7 Dy1 67.2(2) . . . . ?
C10 C6 C7 C8 -1.4(4) . . . . ?
C10 C6 C7 C12 -175.3(3) . . . . ?
C6 C10 C9 Dy1 -67.5(2) . . . . ?
C6 C10 C9 C8 0.8(4) . . . . ?
C6 C10 C9 C14 173.8(4) . . . . ?
C21 C16 C17 Dy1 123.5(3) . . . . ?
C21 C16 C17 C18 -169.1(3) . . . . ?
C21 C16 C17 C22 3.7(6) . . . . ?
C20 C19 C18 Dy1 69.2(3) . . . . ?
C20 C19 C18 C17 1.4(4) . . . . ?
C20 C19 C18 C23 -165.4(4) . . . . ?
C20 C16 C17 Dy1 -66.0(2) . . . . ?
C20 C16 C17 C18 1.4(4) . . . . ?
C20 C16 C17 C22 174.2(4) . . . . ?
C19 C20 C16 Dy1 -66.7(2) . . . . ?
C19 C20 C16 C21 169.8(3) . . . . ?
C19 C20 C16 C17 -0.5(4) . . . . ?
C9 C10 C6 Dy1 67.0(2) . . . . ?
C9 C10 C6 C11 -170.8(3) . . . . ?
C9 C10 C6 C7 0.4(4) . . . . ?
C9 C8 C7 Dy1 -66.8(2) . . . . ?
C9 C8 C7 C6 1.9(4) . . . . ?
C9 C8 C7 C12 175.8(3) . . . . ?
C16 C20 C19 Dy1 68.2(2) . . . . ?
C16 C20 C19 C18 -0.5(4) . . . . ?
C16 C20 C19 C24 -171.6(4) . . . . ?
C16 C17 C18 Dy1 -68.3(2) . . . . ?
C16 C17 C18 C19 -1.7(4) . . . . ?
C16 C17 C18 C23 165.0(4) . . . . ?
C25 C20 C19 Dy1 -117.4(4) . . . . ?
C25 C20 C19 C18 173.9(3) . . . . ?
C25 C20 C19 C24 2.8(6) . . . . ?
C25 C20 C16 Dy1 118.9(4) . . . . ?
C25 C20 C16 C21 -4.6(6) . . . . ?
C25 C20 C16 C17 -175.0(4) . . . . ?
C15 C10 C6 Dy1 -119.9(3) . . . . ?
C15 C10 C6 C11 2.4(6) . . . . ?
C15 C10 C6 C7 173.5(3) . . . . ?
C15 C10 C9 Dy1 119.5(4) . . . . ?
C15 C10 C9 C8 -172.2(3) . . . . ?
C15 C10 C9 C14 0.8(6) . . . . ?
C11 C6 C7 Dy1 -121.9(4) . . . . ?
C11 C6 C7 C8 169.6(4) . . . . ?
C11 C6 C7 C12 -4.4(6) . . . . ?
C22 C17 C18 Dy1 118.9(4) . . . . ?
C22 C17 C18 C19 -174.4(3) . . . . ?
C22 C17 C18 C23 -7.7(6) . . . . ?
C7 C8 C9 Dy1 66.7(2) . . . . ?
C7 C8 C9 C10 -1.7(4) . . . . ?
C7 C8 C9 C14 -174.5(4) . . . . ?
C13 C8 C9 Dy1 -126.3(4) . . . . ?
C13 C8 C9 C10 165.4(4) . . . . ?
C13 C8 C9 C14 -7.5(6) . . . . ?
C13 C8 C7 Dy1 125.9(4) . . . . ?
C13 C8 C7 C6 -165.5(4) . . . . ?
C13 C8 C7 C12 8.5(6) . . . . ?
C24 C19 C18 Dy1 -119.3(4) . . . . ?
C24 C19 C18 C17 172.9(3) . . . . ?
C24 C19 C18 C23 6.1(6) . . . . ?

loop_
_exptl_oxdiff_crystal_face_indexfrac_h
_exptl_oxdiff_crystal_face_indexfrac_k
_exptl_oxdiff_crystal_face_indexfrac_l
_exptl_oxdiff_crystal_face_x
_exptl_oxdiff_crystal_face_y
_exptl_oxdiff_crystal_face_z
1.0015 -1.0154 -0.0562 -0.0783 -0.0142 0.0325
1.0080 0.9947 -0.0019 0.0038 0.0040 0.0859
-1.0015 1.0154 0.0562 0.0783 0.0142 -0.0325
-1.0080 -0.9947 0.0019 -0.0038 -0.0040 -0.0859
0.0046 -0.0138 0.9992 -0.0100 0.0322 0.0044
-0.0046 0.0138 -0.9992 0.0100 -0.0322 -0.0044
0.9989 1.0222 -2.0003 0.0239 -0.0605 0.0770
-0.9989 -1.0222 2.0003 -0.0239 0.0605 -0.0770
-1.0126 -0.9809 -0.9974 0.0063 -0.0363 -0.0903
-0.0059 1.0325 -1.9713 0.0612 -0.0554 0.0178
-2.0174 -0.9706 -0.9683 0.0435 -0.0312 -0.1495
0.0124 0.9775 2.0256 0.0210 0.0736 0.0356
1.0139 -0.0379 1.9694 -0.0574 0.0594 0.0681
0.9957 0.0172 -2.0275 -0.0172 -0.0696 0.0503
5.9079 6.9344 22.4424 -0.1415 0.7602 0.6341
